data_4028069
loop_
_publ_author_name
'Bing Zhou'
'Yaxi Yang'
'Jingjing Shi'
'Zhi Luo'
'Yuanchao Li'

_publ_section_title
;
 Synthesis of Six-Membered Spirocyclic Oxindoles with Five Consecutive
 Stereocenters in an Asymmetric Organocatalytic One-Pot
 Michael/Michael/Aldol Addition Sequence
;
_journal_name_full 'Journal of Organic Chemistry'
_journal_page_first 2897
_journal_page_last 2907
_journal_paper_doi 10.1021/jo302655u
_journal_volume 78
_journal_year 2013
_chemical_absolute_configuration ad
_chemical_formula_sum 'C33 H28 Cl N3 O8'
_chemical_formula_weight 630.03
_chemical_name_systematic
;
 ?
;
_space_group_IT_number 4
_symmetry_cell_setting monoclinic
_symmetry_space_group_name_Hall 'P 2yb'
_symmetry_space_group_name_H-M 'P 1 21 1'
_atom_sites_solution_hydrogens geom
_atom_sites_solution_primary direct
_atom_sites_solution_secondary difmap
_audit_creation_method SHELXL-97
_cell_angle_alpha 90.00
_cell_angle_beta 110.755(4)
_cell_angle_gamma 90.00
_cell_formula_units_Z 4
_cell_length_a 8.3104(9)
_cell_length_b 32.937(3)
_cell_length_c 11.4746(12)
_cell_measurement_reflns_used 6169
_cell_measurement_temperature 296(2)
_cell_measurement_theta_max 54.87
_cell_measurement_theta_min 4.50
_cell_volume 2937.0(5)
_computing_cell_refinement 'Bruker SAINT'
_computing_data_collection 'Bruker APEX2'
_computing_data_reduction 'Bruker SAINT'
_computing_molecular_graphics 'Bruker SHELXTL'
_computing_publication_material 'Bruker SHELXTL'
_computing_structure_refinement 'SHELXL-97 (Sheldrick, 2008)'
_computing_structure_solution 'SHELXS-97 (Sheldrick, 2008)'
_diffrn_ambient_temperature 296(2)
_diffrn_measured_fraction_theta_full 0.998
_diffrn_measured_fraction_theta_max 0.998
_diffrn_measurement_device_type 'Bruker APEX-II CCD'
_diffrn_measurement_method 'phi and omega scans'
_diffrn_radiation_monochromator graphite
_diffrn_radiation_source 'fine-focus sealed tube'
_diffrn_radiation_type MoK\a
_diffrn_radiation_wavelength 0.71073
_diffrn_reflns_av_R_equivalents 0.0585
_diffrn_reflns_av_sigmaI/netI 0.0824
_diffrn_reflns_limit_h_max 9
_diffrn_reflns_limit_h_min -6
_diffrn_reflns_limit_k_max 39
_diffrn_reflns_limit_k_min -29
_diffrn_reflns_limit_l_max 13
_diffrn_reflns_limit_l_min -13
_diffrn_reflns_number 21553
_diffrn_reflns_theta_full 24.98
_diffrn_reflns_theta_max 24.98
_diffrn_reflns_theta_min 1.90
_exptl_absorpt_coefficient_mu 0.186
_exptl_absorpt_correction_T_max 0.9963
_exptl_absorpt_correction_T_min 0.9926
_exptl_absorpt_correction_type multi-scan
_exptl_absorpt_process_details sadabs
_exptl_crystal_colour colorless
_exptl_crystal_density_diffrn 1.411
_exptl_crystal_description block
_exptl_crystal_F_000 1298
_exptl_crystal_size_max 0.04
_exptl_crystal_size_mid 0.03
_exptl_crystal_size_min 0.02
_refine_diff_density_max 1.066
_refine_diff_density_min -0.910
_refine_diff_density_rms 0.253
_refine_ls_abs_structure_details 'Flack H D (1983), Acta Cryst. A39, 876-881'
_refine_ls_abs_structure_Flack 0.30(18)
_refine_ls_extinction_coef 0.138(12)
_refine_ls_extinction_expression Fc^*^=kFc[1+0.001xFc^2^\l^3^/sin(2\q)]^-1/4^
_refine_ls_extinction_method SHELXL
_refine_ls_goodness_of_fit_ref 1.447
_refine_ls_hydrogen_treatment mixed
_refine_ls_matrix_type full
_refine_ls_number_parameters 822
_refine_ls_number_reflns 8600
_refine_ls_number_restraints 848
_refine_ls_restrained_S_all 1.385
_refine_ls_R_factor_all 0.1542
_refine_ls_R_factor_gt 0.1325
_refine_ls_shift/su_max 0.009
_refine_ls_shift/su_mean 0.002
_refine_ls_structure_factor_coef Fsqd
_refine_ls_weighting_details 'calc w=1/[\s^2^(Fo^2^)+(0.2000P)^2^+0.0000P] where P=(Fo^2^+2Fc^2^)/3'
_refine_ls_weighting_scheme calc
_refine_ls_wR_factor_gt 0.3514
_refine_ls_wR_factor_ref 0.3639
_reflns_number_gt 6597
_reflns_number_total 8600
_reflns_threshold_expression >2sigma(I)
_cod_data_source_file jo302655u_si_002.cif
_cod_data_source_block 2013034_0m.CIF
_cod_database_code 4028069

loop_
_symmetry_equiv_pos_as_xyz
'x, y, z'
'-x, y+1/2, -z'

loop_
_atom_site_label
_atom_site_type_symbol
_atom_site_fract_x
_atom_site_fract_y
_atom_site_fract_z
_atom_site_U_iso_or_equiv
_atom_site_adp_type
_atom_site_occupancy
_atom_site_symmetry_multiplicity
_atom_site_calc_flag
_atom_site_refinement_flags
Cl1 Cl 0.5571(4) 0.69637(10) -0.0740(3) 0.0530(9) Uani 1 1 d U
Cl2 Cl -0.3790(5) 0.27252(11) 0.4202(3) 0.0567(10) Uani 1 1 d U
O1' O 0.2829(11) 0.7165(3) 0.3061(7) 0.048(2) Uani 1 1 d DU
O4 O -0.0281(10) 0.8749(3) 0.1830(6) 0.0387(18) Uani 1 1 d U
O1 O 0.3646(13) 0.9021(3) 0.8166(8) 0.061(3) Uani 1 1 d U
O7 O -0.0434(10) 0.8385(3) -0.3435(7) 0.0395(19) Uani 1 1 d U
O6 O -0.2492(10) 0.7948(3) -0.3684(7) 0.0402(18) Uani 1 1 d U
O3 O -0.1042(11) 0.9412(3) 0.1654(7) 0.049(2) Uani 1 1 d U
O5 O -0.0787(9) 0.7799(3) 0.0759(6) 0.0379(18) Uani 1 1 d U
O11 O 0.4358(10) 0.0865(2) 0.6595(6) 0.0360(17) Uani 1 1 d U
O10 O 0.3967(17) 0.0183(3) 0.6407(7) 0.075(3) Uani 1 1 d U
O13 O -0.0575(9) 0.1263(2) 0.1424(6) 0.0364(18) Uani 1 1 d U
O14 O 0.1152(10) 0.1710(3) 0.1128(7) 0.0404(18) Uani 1 1 d U
N5 N 0.2587(11) 0.1702(3) 0.6948(7) 0.035(2) Uani 1 1 d U
H103 H 0.3007 0.1898 0.7461 0.042 Uiso 1 1 calc R
O12 O 0.3916(10) 0.1849(2) 0.5569(6) 0.0382(18) Uani 1 1 d U
O2' O 0.7200(11) 0.7496(3) 0.2034(7) 0.042(2) Uani 1 1 d U
N2 N -0.1342(11) 0.8188(3) -0.3015(8) 0.0337(19) Uani 1 1 d U
O2 O 0.2129(16) 0.9533(4) 0.8113(10) 0.092(4) Uani 1 1 d U
N3 N 0.1922(12) 0.7932(3) 0.2124(8) 0.039(2) Uani 1 1 d U
H101 H 0.2023 0.7731 0.2621 0.046 Uiso 1 1 calc R
C14 C 0.3234(14) 0.8230(3) 0.2261(9) 0.032(2) Uani 1 1 d U
C55 C -0.0906(15) 0.2412(3) 0.4001(10) 0.036(2) Uani 1 1 d U
H55 H -0.0549 0.2679 0.4001 0.043 Uiso 1 1 calc R
C1' C 0.2905(17) 0.6977(5) 0.1944(12) 0.053(3) Uani 1 1 d U
H100 H 0.4012 0.7027 0.1885 0.080 Uiso 1 1 calc R
H2 H 0.2024 0.7090 0.1229 0.080 Uiso 1 1 calc R
H6' H 0.2730 0.6690 0.1976 0.080 Uiso 1 1 calc R
C24 C 0.4103(14) 0.7348(3) -0.0834(9) 0.033(2) Uani 1 1 d U
C25 C 0.4608(14) 0.7749(4) -0.0888(10) 0.039(2) Uani 1 1 d U
H4 H 0.5701 0.7806 -0.0894 0.047 Uiso 1 1 calc R
C26 C 0.3459(14) 0.8066(3) -0.0933(9) 0.032(2) Uani 1 1 d U
H102 H 0.3809 0.8333 -0.0941 0.038 Uiso 1 1 calc R
C21 C 0.1789(13) 0.7983(3) -0.0966(8) 0.029(2) Uani 1 1 d U
C10 C 0.0608(13) 0.8328(4) -0.0907(9) 0.031(2) Uani 1 1 d U
H25 H 0.0989 0.8574 -0.1215 0.037 Uiso 1 1 calc R
C9 C 0.0810(15) 0.8403(3) 0.0479(9) 0.034(2) Uani 1 1 d U
C8 C -0.0515(13) 0.8726(3) 0.0509(8) 0.0266(19) Uani 1 1 d U
H15 H -0.0169 0.8986 0.0258 0.032 Uiso 1 1 calc R
C7 C -0.0399(15) 0.9118(4) 0.2313(9) 0.040(3) Uani 1 1 d U
C4 C 0.0327(14) 0.9135(4) 0.3752(9) 0.035(2) Uani 1 1 d U
C3 C 0.1180(14) 0.8824(4) 0.4399(9) 0.033(2) Uani 1 1 d U
H10 H 0.1286 0.8582 0.4014 0.040 Uiso 1 1 calc R
C2 C 0.1918(15) 0.8873(4) 0.5687(10) 0.039(2) Uani 1 1 d U
H9 H 0.2536 0.8661 0.6180 0.047 Uiso 1 1 calc R
C1 C 0.1742(16) 0.9216(4) 0.6205(10) 0.044(3) Uani 1 1 d U
N1 N 0.2590(14) 0.9267(4) 0.7570(8) 0.050(2) Uani 1 1 d U
C23 C 0.2468(14) 0.7270(4) -0.0959(9) 0.034(2) Uani 1 1 d U
H27 H 0.2110 0.7001 -0.1026 0.040 Uiso 1 1 calc R
C22 C 0.1292(13) 0.7567(4) -0.0994(9) 0.033(2) Uani 1 1 d U
H26 H 0.0188 0.7499 -0.1035 0.039 Uiso 1 1 calc R
C11 C -0.1266(14) 0.8254(3) -0.1712(9) 0.029(2) Uani 1 1 d U
H24 H -0.1617 0.7999 -0.1428 0.035 Uiso 1 1 calc R
C12 C -0.2603(14) 0.8592(3) -0.1672(9) 0.032(2) Uani 1 1 d U
H23 H -0.3746 0.8469 -0.2044 0.039 Uiso 1 1 calc R
C20 C -0.2300(14) 0.8651(4) -0.0262(9) 0.033(2) Uani 1 1 d U
H17 H -0.2994 0.8877 -0.0173 0.040 Uiso 1 1 calc R
H5' H -0.2694 0.8409 0.0042 0.040 Uiso 1 1 calc R
C6 C 0.0949(19) 0.9532(5) 0.5547(11) 0.056(4) Uani 1 1 d U
H7 H 0.0924 0.9777 0.5944 0.067 Uiso 1 1 calc R
C5 C 0.0151(18) 0.9501(4) 0.4267(11) 0.053(3) Uani 1 1 d U
H8 H -0.0466 0.9715 0.3785 0.064 Uiso 1 1 calc R
C13 C 0.0511(14) 0.8009(4) 0.1117(10) 0.035(2) Uani 1 1 d U
C19 C 0.4781(15) 0.8268(4) 0.3128(11) 0.041(2) Uani 1 1 d U
H11 H 0.5162 0.8076 0.3763 0.049 Uiso 1 1 calc R
C18 C 0.5850(16) 0.8594(4) 0.3099(10) 0.041(3) Uani 1 1 d U
H14 H 0.6963 0.8615 0.3676 0.049 Uiso 1 1 calc R
C17 C 0.5184(14) 0.8883(4) 0.2177(9) 0.035(2) Uani 1 1 d U
H13 H 0.5820 0.9116 0.2180 0.043 Uiso 1 1 calc R
C16 C 0.3605(14) 0.8833(3) 0.1260(9) 0.033(2) Uani 1 1 d U
H12 H 0.3232 0.9022 0.0617 0.039 Uiso 1 1 calc R
C15 C 0.2593(13) 0.8521(3) 0.1264(8) 0.0284(19) Uani 1 1 d U
C27 C -0.2630(14) 0.8964(4) -0.2393(9) 0.035(2) Uani 1 1 d U
C28 C -0.3601(19) 0.8964(4) -0.3690(11) 0.051(3) Uani 1 1 d U
H22 H -0.4170 0.8727 -0.4050 0.061 Uiso 1 1 calc R
C29 C -0.374(2) 0.9302(5) -0.4450(12) 0.060(4) Uani 1 1 d U
H21 H -0.4387 0.9283 -0.5296 0.072 Uiso 1 1 calc R
C30 C -0.2995(19) 0.9648(5) -0.3999(11) 0.054(3) Uani 1 1 d U
H18 H -0.3109 0.9871 -0.4517 0.065 Uiso 1 1 calc R
C31 C -0.197(2) 0.9676(5) -0.2657(12) 0.074(5) Uani 1 1 d U
H19 H -0.1405 0.9915 -0.2307 0.089 Uiso 1 1 calc R
C32 C -0.1877(19) 0.9331(4) -0.1936(11) 0.055(3) Uani 1 1 d U
H20 H -0.1264 0.9350 -0.1085 0.065 Uiso 1 1 calc R
O8 O 0.6769(18) 0.0004(4) 1.2774(9) 0.084(4) Uani 1 1 d U
N4 N 0.6768(16) 0.0362(4) 1.2350(10) 0.059(3) Uani 1 1 d U
C33 C 0.6265(16) 0.0402(4) 1.0981(9) 0.042(3) Uani 1 1 d U
C38 C 0.596(2) 0.0038(5) 1.0287(12) 0.070(4) Uani 1 1 d U
H32 H 0.6006 -0.0215 1.0653 0.083 Uiso 1 1 calc R
C37 C 0.558(2) 0.0088(4) 0.9009(11) 0.063(4) Uani 1 1 d U
H33 H 0.5577 -0.0139 0.8524 0.076 Uiso 1 1 calc R
C36 C 0.5184(16) 0.0481(4) 0.8420(10) 0.040(3) Uani 1 1 d U
C39 C 0.4401(18) 0.0474(4) 0.7047(11) 0.048(3) Uani 1 1 d U
C40 C 0.3276(13) 0.0909(3) 0.5313(9) 0.030(2) Uani 1 1 d U
H43 H 0.2622 0.0658 0.5025 0.037 Uiso 1 1 calc R
C45 C 0.2033(13) 0.1254(3) 0.5321(9) 0.0301(19) Uani 1 1 d U
C44 C 0.0842(13) 0.1344(3) 0.3946(9) 0.030(2) Uani 1 1 d U
H48 H 0.0130 0.1103 0.3632 0.035 Uiso 1 1 calc R
C53 C -0.0361(14) 0.1697(3) 0.3881(10) 0.035(2) Uani 1 1 d U
C54 C 0.0164(15) 0.2095(3) 0.3924(10) 0.035(2) Uani 1 1 d U
H51 H 0.1247 0.2154 0.3902 0.042 Uiso 1 1 calc R
C56 C -0.2464(15) 0.2332(3) 0.4077(9) 0.035(2) Uani 1 1 d U
O9 O 0.7153(14) 0.0669(4) 1.2956(7) 0.068(3) Uani 1 1 d U
C34 C 0.5955(14) 0.0794(4) 1.0459(9) 0.036(2) Uani 1 1 d U
H30 H 0.6099 0.1022 1.0962 0.043 Uiso 1 1 calc R
C35 C 0.5411(14) 0.0831(4) 0.9133(10) 0.037(2) Uani 1 1 d U
H31 H 0.5212 0.1085 0.8756 0.045 Uiso 1 1 calc R
C41 C 0.4360(13) 0.0997(3) 0.4509(9) 0.028(2) Uani 1 1 d U
H41 H 0.5109 0.1226 0.4859 0.034 Uiso 1 1 calc R
H42 H 0.5081 0.0764 0.4529 0.034 Uiso 1 1 calc R
C42 C 0.3276(14) 0.1091(3) 0.3171(9) 0.033(2) Uani 1 1 d U
H35 H 0.4077 0.1225 0.2842 0.039 Uiso 1 1 calc R
C43 C 0.1952(12) 0.1415(3) 0.3098(8) 0.0274(19) Uani 1 1 d U
H34 H 0.2578 0.1670 0.3368 0.033 Uiso 1 1 calc R
N6 N 0.0731(11) 0.1477(3) 0.1798(7) 0.033(2) Uani 1 1 d U
C61 C 0.2689(13) 0.0701(3) 0.2341(9) 0.032(2) Uani 1 1 d U
C62 C 0.2759(15) 0.0315(4) 0.2836(9) 0.039(3) Uani 1 1 d U
H36 H 0.3151 0.0281 0.3696 0.047 Uiso 1 1 calc R
C63 C 0.2271(19) -0.0012(5) 0.2093(11) 0.054(3) Uani 1 1 d U
H37 H 0.2211 -0.0264 0.2440 0.065 Uiso 1 1 calc R
C64 C 0.1850(19) 0.0022(4) 0.0796(11) 0.053(3) Uani 1 1 d U
H38 H 0.1615 -0.0206 0.0282 0.063 Uiso 1 1 calc R
C60 C 0.1806(16) 0.0392(4) 0.0346(11) 0.044(3) Uani 1 1 d U
H39 H 0.1484 0.0422 -0.0512 0.053 Uiso 1 1 calc R
C59 C 0.2199(13) 0.0725(4) 0.1053(9) 0.034(2) Uani 1 1 d U
H40 H 0.2143 0.0977 0.0678 0.041 Uiso 1 1 calc R
C46 C 0.3007(13) 0.1643(3) 0.5982(9) 0.032(2) Uani 1 1 d U
C47 C 0.1417(13) 0.1429(4) 0.7104(10) 0.036(2) Uani 1 1 d U
C48 C 0.0996(13) 0.1149(3) 0.6124(9) 0.032(2) Uani 1 1 d U
C49 C -0.0137(15) 0.0848(3) 0.6070(10) 0.035(2) Uani 1 1 d U
H47 H -0.0449 0.0664 0.5414 0.043 Uiso 1 1 calc R
C50 C -0.0824(16) 0.0819(4) 0.7002(10) 0.045(3) Uani 1 1 d U
H46 H -0.1580 0.0609 0.6981 0.054 Uiso 1 1 calc R
C51 C -0.0409(16) 0.1094(5) 0.7950(11) 0.051(3) Uani 1 1 d U
H45 H -0.0919 0.1070 0.8549 0.062 Uiso 1 1 calc R
C52 C 0.0715(15) 0.1400(4) 0.8052(11) 0.044(2) Uani 1 1 d U
H44 H 0.1011 0.1582 0.8714 0.052 Uiso 1 1 calc R
C58 C -0.1996(14) 0.1624(4) 0.3879(10) 0.040(2) Uani 1 1 d U
H49 H -0.2392 0.1358 0.3818 0.048 Uiso 1 1 calc R
C57 C -0.3043(14) 0.1929(4) 0.3963(9) 0.034(2) Uani 1 1 d U
H50 H -0.4147 0.1871 0.3945 0.040 Uiso 1 1 calc R
C2' C 0.8314(16) 0.7681(4) 0.3190(11) 0.048(3) Uani 1 1 d U
H52 H 0.8588 0.7954 0.3028 0.072 Uiso 1 1 calc R
H54 H 0.9356 0.7526 0.3524 0.072 Uiso 1 1 calc R
H53 H 0.7735 0.7686 0.3780 0.072 Uiso 1 1 calc R
H2' H 0.212(11) 0.711(4) 0.344(9) 0.03(3) Uiso 1 1 d D
H7' H 0.776(8) 0.757(2) 0.160(6) -0.018(15) Uiso 1 1 d .

loop_
_atom_site_aniso_label
_atom_site_aniso_U_11
_atom_site_aniso_U_22
_atom_site_aniso_U_33
_atom_site_aniso_U_23
_atom_site_aniso_U_13
_atom_site_aniso_U_12
Cl1 0.0426(16) 0.055(2) 0.0496(18) -0.0203(15) 0.0017(13) 0.0135(14)
Cl2 0.072(2) 0.056(2) 0.0551(19) 0.0231(16) 0.0387(16) 0.0317(17)
O1' 0.053(5) 0.066(6) 0.022(4) 0.004(4) 0.010(3) 0.014(4)
O4 0.052(4) 0.045(4) 0.011(3) -0.010(3) 0.000(3) 0.001(4)
O1 0.069(6) 0.042(5) 0.047(5) -0.001(4) -0.011(4) 0.000(4)
O7 0.047(4) 0.051(5) 0.024(4) -0.005(3) 0.016(3) -0.006(4)
O6 0.038(4) 0.044(5) 0.036(4) -0.008(4) 0.009(3) -0.004(3)
O3 0.059(5) 0.045(5) 0.036(4) -0.005(4) 0.007(4) 0.019(4)
O5 0.041(4) 0.045(5) 0.025(4) 0.008(3) 0.008(3) -0.003(3)
O11 0.043(4) 0.043(4) 0.020(3) 0.006(3) 0.009(3) 0.003(3)
O10 0.136(10) 0.046(5) 0.019(4) -0.002(4) -0.003(5) 0.018(6)
O13 0.037(4) 0.046(5) 0.016(3) -0.008(3) -0.003(3) -0.011(3)
O14 0.044(4) 0.046(5) 0.033(4) 0.006(3) 0.016(3) 0.000(4)
N5 0.046(5) 0.038(5) 0.020(4) 0.004(4) 0.011(4) -0.002(4)
O12 0.055(5) 0.040(5) 0.022(4) -0.009(3) 0.016(3) -0.015(4)
O2' 0.050(5) 0.044(5) 0.026(4) 0.014(3) 0.006(4) -0.006(4)
N2 0.032(5) 0.035(5) 0.031(4) 0.000(4) 0.008(3) 0.000(4)
O2 0.095(8) 0.113(10) 0.047(6) -0.025(6) -0.001(5) 0.048(7)
N3 0.042(4) 0.037(5) 0.033(5) 0.007(4) 0.008(3) 0.003(4)
C14 0.039(5) 0.034(6) 0.024(5) 0.000(4) 0.012(3) 0.003(4)
C55 0.052(6) 0.014(5) 0.043(6) 0.011(5) 0.018(5) 0.009(4)
C1' 0.048(7) 0.065(10) 0.044(7) -0.029(6) 0.014(5) -0.013(7)
C24 0.041(5) 0.033(5) 0.019(5) 0.004(4) 0.005(4) 0.009(4)
C25 0.038(5) 0.045(5) 0.037(6) -0.024(5) 0.016(5) -0.007(4)
C26 0.038(5) 0.027(5) 0.022(5) -0.001(4) 0.001(4) 0.000(4)
C21 0.036(4) 0.040(5) 0.010(4) 0.007(4) 0.007(4) 0.007(4)
C10 0.037(4) 0.034(5) 0.027(4) -0.003(4) 0.016(4) -0.008(4)
C9 0.048(5) 0.026(5) 0.021(4) -0.005(4) 0.002(3) -0.001(4)
C8 0.041(5) 0.028(5) 0.011(4) 0.000(4) 0.008(3) -0.004(4)
C7 0.051(6) 0.044(6) 0.016(4) -0.005(4) 0.000(4) 0.014(5)
C4 0.037(5) 0.047(6) 0.023(4) -0.009(4) 0.012(4) 0.011(5)
C3 0.044(6) 0.030(5) 0.025(4) 0.001(4) 0.011(4) -0.009(4)
C2 0.051(6) 0.036(6) 0.025(4) -0.001(4) 0.008(4) -0.002(5)
C1 0.048(6) 0.060(7) 0.020(4) -0.004(4) 0.006(4) 0.007(5)
N1 0.053(6) 0.069(7) 0.019(4) 0.004(4) 0.005(4) -0.002(5)
C23 0.045(5) 0.032(5) 0.023(5) -0.003(4) 0.011(4) 0.003(4)
C22 0.027(5) 0.047(5) 0.022(5) -0.010(5) 0.006(4) -0.006(4)
C11 0.041(5) 0.028(5) 0.021(4) 0.005(4) 0.015(3) 0.006(4)
C12 0.036(5) 0.036(5) 0.024(4) -0.003(4) 0.010(4) 0.010(4)
C20 0.038(5) 0.043(7) 0.023(4) -0.005(4) 0.015(4) 0.000(5)
C6 0.072(8) 0.064(8) 0.030(5) -0.010(5) 0.017(5) 0.033(7)
C5 0.066(8) 0.051(7) 0.030(5) -0.007(5) 0.000(5) 0.025(6)
C13 0.038(5) 0.033(5) 0.034(5) 0.009(4) 0.012(4) 0.004(4)
C19 0.038(5) 0.037(6) 0.041(6) -0.003(5) 0.007(4) 0.002(4)
C18 0.048(6) 0.043(7) 0.026(5) 0.001(5) 0.008(4) -0.003(5)
C17 0.042(5) 0.040(6) 0.025(5) -0.004(4) 0.013(4) -0.001(5)
C16 0.051(5) 0.030(6) 0.021(5) 0.004(4) 0.016(4) 0.005(4)
C15 0.038(4) 0.033(5) 0.016(4) -0.008(4) 0.012(3) 0.003(4)
C27 0.047(6) 0.039(5) 0.023(4) 0.001(4) 0.019(4) 0.006(5)
C28 0.081(9) 0.030(6) 0.031(5) -0.006(4) 0.009(5) 0.014(6)
C29 0.094(10) 0.055(7) 0.026(6) 0.006(5) 0.015(6) 0.005(7)
C30 0.085(9) 0.056(7) 0.022(5) 0.007(5) 0.021(5) -0.007(7)
C31 0.111(12) 0.060(8) 0.034(6) 0.011(6) 0.004(7) -0.037(8)
C32 0.073(8) 0.050(7) 0.022(5) 0.009(4) -0.005(5) -0.005(6)
O8 0.138(10) 0.070(6) 0.032(5) 0.017(5) 0.017(6) 0.011(7)
N4 0.065(7) 0.068(7) 0.035(5) 0.000(4) 0.007(5) 0.013(6)
C33 0.059(7) 0.050(6) 0.014(4) -0.003(4) 0.011(4) 0.015(6)
C38 0.103(11) 0.039(6) 0.041(5) 0.006(5) -0.007(7) 0.042(8)
C37 0.098(10) 0.042(6) 0.030(5) -0.003(5) -0.001(6) 0.040(7)
C36 0.056(7) 0.038(6) 0.021(4) -0.003(4) 0.007(4) 0.010(5)
C39 0.072(8) 0.041(6) 0.027(5) 0.001(4) 0.015(5) 0.033(6)
C40 0.033(5) 0.033(5) 0.023(4) 0.001(4) 0.007(4) 0.007(4)
C45 0.032(5) 0.026(5) 0.032(4) -0.003(4) 0.010(3) 0.003(3)
C44 0.030(5) 0.026(5) 0.026(4) -0.004(4) 0.000(3) -0.003(4)
C53 0.044(5) 0.023(5) 0.040(6) 0.018(5) 0.015(4) 0.002(4)
C54 0.049(6) 0.030(5) 0.027(5) -0.011(5) 0.014(5) -0.005(4)
C56 0.052(6) 0.030(5) 0.024(5) 0.014(4) 0.015(4) 0.010(4)
O9 0.093(7) 0.081(7) 0.020(4) -0.017(4) 0.006(4) -0.035(6)
C34 0.041(6) 0.035(5) 0.027(4) -0.016(4) 0.007(4) -0.001(5)
C35 0.041(6) 0.036(6) 0.034(5) 0.005(4) 0.013(4) -0.004(5)
C41 0.028(5) 0.026(6) 0.027(4) -0.002(4) 0.006(3) 0.004(4)
C42 0.037(5) 0.034(5) 0.024(4) 0.003(4) 0.006(4) 0.009(4)
C43 0.028(4) 0.022(5) 0.020(4) -0.006(4) -0.007(3) -0.005(4)
N6 0.029(4) 0.045(6) 0.024(4) 0.003(4) 0.009(3) 0.005(4)
C61 0.036(5) 0.028(5) 0.026(4) 0.006(4) 0.004(4) 0.010(4)
C62 0.058(7) 0.041(5) 0.016(5) 0.008(4) 0.010(5) -0.004(5)
C63 0.086(9) 0.047(6) 0.027(5) 0.006(5) 0.017(6) 0.002(7)
C64 0.081(9) 0.040(6) 0.024(5) -0.007(5) 0.001(5) 0.011(7)
C60 0.051(7) 0.050(6) 0.027(5) -0.010(4) 0.006(5) 0.006(6)
C59 0.041(6) 0.040(6) 0.022(4) 0.002(4) 0.011(4) 0.001(5)
C46 0.033(5) 0.035(5) 0.023(5) 0.001(4) 0.003(4) -0.004(4)
C47 0.029(5) 0.041(6) 0.033(5) 0.002(4) 0.006(4) 0.002(4)
C48 0.034(5) 0.028(5) 0.030(5) 0.005(4) 0.008(4) 0.012(4)
C49 0.051(6) 0.030(6) 0.023(5) 0.017(4) 0.010(4) 0.008(4)
C50 0.057(7) 0.057(7) 0.026(5) 0.025(4) 0.020(5) 0.011(5)
C51 0.053(7) 0.072(9) 0.035(6) 0.020(5) 0.023(5) 0.012(6)
C52 0.048(6) 0.050(7) 0.036(6) 0.002(5) 0.019(5) 0.019(5)
C58 0.042(5) 0.038(6) 0.040(6) -0.011(5) 0.017(5) -0.001(4)
C57 0.040(5) 0.037(5) 0.020(5) 0.014(4) 0.007(4) 0.007(4)
C2' 0.058(7) 0.047(8) 0.043(6) -0.012(6) 0.023(5) 0.002(6)

loop_
_atom_type_symbol
_atom_type_description
_atom_type_scat_dispersion_real
_atom_type_scat_dispersion_imag
_atom_type_scat_source
C C 0.0033 0.0016 'International Tables Vol C Tables 4.2.6.8 and 6.1.1.4'
H H 0.0000 0.0000 'International Tables Vol C Tables 4.2.6.8 and 6.1.1.4'
N N 0.0061 0.0033 'International Tables Vol C Tables 4.2.6.8 and 6.1.1.4'
O O 0.0106 0.0060 'International Tables Vol C Tables 4.2.6.8 and 6.1.1.4'
Cl Cl 0.1484 0.1585 'International Tables Vol C Tables 4.2.6.8 and 6.1.1.4'

loop_
_geom_angle_atom_site_label_1
_geom_angle_atom_site_label_2
_geom_angle_atom_site_label_3
_geom_angle
C1' O1' H2' 128(8)
C7 O4 C8 118.1(8)
C39 O11 C40 113.7(9)
C46 N5 C47 115.5(10)
C46 N5 H103 122.3
C47 N5 H103 122.3
C2' O2' H7' 96(5)
O7 N2 O6 122.2(9)
O7 N2 C11 120.5(9)
O6 N2 C11 117.0(9)
C13 N3 C14 111.3(9)
C13 N3 H101 124.3
C14 N3 H101 124.3
C19 C14 N3 130.2(11)
C19 C14 C15 121.4(11)
N3 C14 C15 108.4(9)
C56 C55 C54 120.3(11)
C56 C55 H55 119.9
C54 C55 H55 119.9
O1' C1' H100 109.5
O1' C1' H2 109.5
H100 C1' H2 109.5
O1' C1' H6' 109.5
H100 C1' H6' 109.5
H2 C1' H6' 109.5
C23 C24 C25 119.1(10)
C23 C24 Cl1 122.1(9)
C25 C24 Cl1 118.6(9)
C24 C25 C26 119.7(10)
C24 C25 H4 120.2
C26 C25 H4 120.2
C21 C26 C25 120.7(10)
C21 C26 H102 119.7
C25 C26 H102 119.7
C26 C21 C22 117.6(9)
C26 C21 C10 120.1(10)
C22 C21 C10 122.2(9)
C21 C10 C11 112.9(9)
C21 C10 C9 109.0(8)
C11 C10 C9 111.2(8)
C21 C10 H25 107.9
C11 C10 H25 107.9
C9 C10 H25 107.9
C15 C9 C10 112.5(9)
C15 C9 C8 111.9(9)
C10 C9 C8 108.2(8)
C15 C9 C13 102.9(9)
C10 C9 C13 111.9(9)
C8 C9 C13 109.4(9)
O4 C8 C20 111.9(8)
O4 C8 C9 103.1(7)
C20 C8 C9 116.9(9)
O4 C8 H15 108.2
C20 C8 H15 108.2
C9 C8 H15 108.2
O3 C7 O4 122.3(9)
O3 C7 C4 123.4(10)
O4 C7 C4 114.4(9)
C5 C4 C3 124.1(10)
C5 C4 C7 115.5(10)
C3 C4 C7 120.1(10)
C4 C3 C2 116.9(11)
C4 C3 H10 121.5
C2 C3 H10 121.5
C1 C2 C3 120.2(11)
C1 C2 H9 119.9
C3 C2 H9 119.9
C6 C1 C2 122.4(11)
C6 C1 N1 117.9(12)
C2 C1 N1 119.4(11)
O1 N1 O2 119.4(10)
O1 N1 C1 119.8(11)
O2 N1 C1 120.5(11)
C24 C23 C22 123.5(11)
C24 C23 H27 118.2
C22 C23 H27 118.2
C23 C22 C21 119.0(10)
C23 C22 H26 120.5
C21 C22 H26 120.5
N2 C11 C10 107.6(8)
N2 C11 C12 110.5(8)
C10 C11 C12 116.4(9)
N2 C11 H24 107.3
C10 C11 H24 107.3
C12 C11 H24 107.3
C27 C12 C11 116.1(8)
C27 C12 C20 116.4(9)
C11 C12 C20 105.1(8)
C27 C12 H23 106.2
C11 C12 H23 106.2
C20 C12 H23 106.2
C8 C20 C12 114.0(8)
C8 C20 H17 108.8
C12 C20 H17 108.8
C8 C20 H5' 108.8
C12 C20 H5' 108.8
H17 C20 H5' 107.6
C1 C6 C5 120.3(13)
C1 C6 H7 119.9
C5 C6 H7 119.9
C4 C5 C6 115.9(12)
C4 C5 H8 122.0
C6 C5 H8 122.0
O5 C13 N3 125.4(10)
O5 C13 C9 125.6(10)
N3 C13 C9 109.0(10)
C14 C19 C18 120.6(12)
C14 C19 H11 119.7
C18 C19 H11 119.7
C17 C18 C19 117.4(11)
C17 C18 H14 121.3
C19 C18 H14 121.3
C16 C17 C18 121.1(11)
C16 C17 H13 119.4
C18 C17 H13 119.4
C17 C16 C15 121.7(10)
C17 C16 H12 119.1
C15 C16 H12 119.1
C16 C15 C14 117.4(9)
C16 C15 C9 134.1(10)
C14 C15 C9 108.4(9)
C32 C27 C28 114.2(11)
C32 C27 C12 127.0(10)
C28 C27 C12 118.7(11)
C29 C28 C27 123.3(13)
C29 C28 H22 118.4
C27 C28 H22 118.4
C28 C29 C30 121.5(12)
C28 C29 H21 119.2
C30 C29 H21 119.2
C29 C30 C31 119.0(12)
C29 C30 H18 120.5
C31 C30 H18 120.5
C32 C31 C30 117.3(13)
C32 C31 H19 121.4
C30 C31 H19 121.4
C31 C32 C27 124.7(11)
C31 C32 H20 117.6
C27 C32 H20 117.6
O9 N4 O8 126.3(11)
O9 N4 C33 117.1(12)
O8 N4 C33 116.6(12)
C34 C33 C38 124.7(10)
C34 C33 N4 118.1(10)
C38 C33 N4 116.8(12)
C37 C38 C33 115.0(13)
C37 C38 H32 122.5
C33 C38 H32 122.5
C38 C37 C36 121.8(12)
C38 C37 H33 119.1
C36 C37 H33 119.1
C35 C36 C37 120.5(10)
C35 C36 C39 124.0(11)
C37 C36 C39 115.3(11)
O10 C39 O11 124.0(10)
O10 C39 C36 126.7(12)
O11 C39 C36 109.1(11)
O11 C40 C41 110.4(8)
O11 C40 C45 104.2(8)
C41 C40 C45 113.8(9)
O11 C40 H43 109.4
C41 C40 H43 109.4
C45 C40 H43 109.4
C48 C45 C40 111.3(9)
C48 C45 C46 101.6(8)
C40 C45 C46 112.1(8)
C48 C45 C44 111.4(8)
C40 C45 C44 108.7(8)
C46 C45 C44 111.7(8)
C53 C44 C43 112.1(8)
C53 C44 C45 111.4(8)
C43 C44 C45 110.5(8)
C53 C44 H48 107.5
C43 C44 H48 107.5
C45 C44 H48 107.5
C58 C53 C54 117.6(11)
C58 C53 C44 120.0(10)
C54 C53 C44 122.2(10)
C55 C54 C53 120.9(11)
C55 C54 H51 119.5
C53 C54 H51 119.5
C55 C56 C57 118.9(10)
C55 C56 Cl2 120.5(9)
C57 C56 Cl2 120.4(9)
C33 C34 C35 118.1(10)
C33 C34 H30 120.9
C35 C34 H30 120.9
C36 C35 C34 118.8(11)
C36 C35 H31 120.6
C34 C35 H31 120.6
C42 C41 C40 112.6(8)
C42 C41 H41 109.1
C40 C41 H41 109.1
C42 C41 H42 109.1
C40 C41 H42 109.1
H41 C41 H42 107.8
C41 C42 C43 111.1(8)
C41 C42 C61 113.2(9)
C43 C42 C61 118.7(8)
C41 C42 H35 104.0
C43 C42 H35 104.0
C61 C42 H35 104.0
N6 C43 C42 112.1(8)
N6 C43 C44 107.4(7)
C42 C43 C44 115.7(9)
N6 C43 H34 107.1
C42 C43 H34 107.1
C44 C43 H34 107.1
O13 N6 O14 123.5(8)
O13 N6 C43 118.0(8)
O14 N6 C43 118.2(9)
C62 C61 C59 116.3(10)
C62 C61 C42 122.9(9)
C59 C61 C42 120.6(9)
C63 C62 C61 121.1(10)
C63 C62 H36 119.5
C61 C62 H36 119.5
C62 C63 C64 120.9(13)
C62 C63 H37 119.5
C64 C63 H37 119.5
C60 C64 C63 116.7(12)
C60 C64 H38 121.7
C63 C64 H38 121.7
C64 C60 C59 123.7(11)
C64 C60 H39 118.1
C59 C60 H39 118.1
C60 C59 C61 121.0(11)
C60 C59 H40 119.5
C61 C59 H40 119.5
O12 C46 N5 129.7(10)
O12 C46 C45 123.3(9)
N5 C46 C45 106.9(9)
N5 C47 C52 130.3(11)
N5 C47 C48 108.2(9)
C52 C47 C48 121.4(11)
C49 C48 C47 119.4(10)
C49 C48 C45 132.8(10)
C47 C48 C45 107.7(9)
C48 C49 C50 119.1(11)
C48 C49 H47 120.4
C50 C49 H47 120.4
C49 C50 C51 121.0(12)
C49 C50 H46 119.5
C51 C50 H46 119.5
C52 C51 C50 122.4(11)
C52 C51 H45 118.8
C50 C51 H45 118.8
C51 C52 C47 116.5(12)
C51 C52 H44 121.7
C47 C52 H44 121.7
C57 C58 C53 122.0(12)
C57 C58 H49 119.0
C53 C58 H49 119.0
C56 C57 C58 120.0(11)
C56 C57 H50 120.0
C58 C57 H50 120.0
O2' C2' H52 109.5
O2' C2' H54 109.5
H52 C2' H54 109.5
O2' C2' H53 109.5
H52 C2' H53 109.5
H54 C2' H53 109.5

loop_
_geom_bond_atom_site_label_1
_geom_bond_atom_site_label_2
_geom_bond_distance
Cl1 C24 1.734(11)
Cl2 C56 1.740(12)
O1' C1' 1.444(14)
O1' H2' 0.86(2)
O4 C7 1.354(14)
O4 C8 1.461(11)
O1 N1 1.213(14)
O7 N2 1.217(12)
O6 N2 1.268(12)
O3 C7 1.227(14)
O5 C13 1.223(13)
O11 C39 1.387(15)
O11 C40 1.434(12)
O10 C39 1.182(15)
O13 N6 1.239(11)
O14 N6 1.222(11)
N5 C46 1.289(13)
N5 C47 1.382(15)
N5 H103 0.8600
O12 C46 1.230(13)
O2' C2' 1.455(14)
O2' H7' 0.83(7)
N2 C11 1.490(13)
O2 N1 1.213(15)
N3 C13 1.346(14)
N3 C14 1.432(15)
N3 H101 0.8600
C14 C19 1.323(16)
C14 C15 1.442(15)
C55 C56 1.353(16)
C55 C54 1.393(16)
C55 H55 0.9300
C1' H100 0.9600
C1' H2 0.9600
C1' H6' 0.9600
C24 C23 1.340(16)
C24 C25 1.393(17)
C25 C26 1.403(17)
C25 H4 0.9300
C26 C21 1.402(15)
C26 H102 0.9300
C21 C22 1.426(16)
C21 C10 1.521(15)
C10 C11 1.523(15)
C10 C9 1.558(14)
C10 H25 0.9800
C9 C15 1.487(15)
C9 C8 1.540(16)
C9 C13 1.553(16)
C8 C20 1.454(15)
C8 H15 0.9800
C7 C4 1.545(14)
C4 C5 1.373(17)
C4 C3 1.317(16)
C3 C2 1.395(15)
C3 H10 0.9300
C2 C1 1.309(17)
C2 H9 0.9300
C1 C6 1.318(18)
C1 N1 1.482(14)
C23 C22 1.373(16)
C23 H27 0.9300
C22 H26 0.9300
C11 C12 1.585(15)
C11 H24 0.9800
C12 C27 1.473(16)
C12 C20 1.559(13)
C12 H23 0.9800
C20 H17 0.9700
C20 H5' 0.9700
C6 C5 1.385(17)
C6 H7 0.9300
C5 H8 0.9300
C19 C18 1.402(18)
C19 H11 0.9300
C18 C17 1.386(16)
C18 H14 0.9300
C17 C16 1.370(15)
C17 H13 0.9300
C16 C15 1.329(16)
C16 H12 0.9300
C27 C32 1.379(18)
C27 C28 1.419(15)
C28 C29 1.393(19)
C28 H22 0.9300
C29 C30 1.31(2)
C29 H21 0.9300
C30 C31 1.475(18)
C30 H18 0.9300
C31 C32 1.390(19)
C31 H19 0.9300
C32 H20 0.9300
O8 N4 1.275(17)
N4 O9 1.205(15)
N4 C33 1.481(15)
C33 C34 1.409(17)
C33 C38 1.410(19)
C38 C37 1.396(19)
C38 H32 0.9300
C37 C36 1.443(18)
C37 H33 0.9300
C36 C35 1.388(17)
C36 C39 1.476(16)
C40 C41 1.528(14)
C40 C45 1.539(14)
C40 H43 0.9800
C45 C48 1.509(15)
C45 C46 1.560(15)
C45 C44 1.564(14)
C44 C53 1.517(16)
C44 C43 1.577(15)
C44 H48 0.9800
C53 C58 1.379(16)
C53 C54 1.379(16)
C54 H51 0.9300
C56 C57 1.401(16)
C34 C35 1.431(15)
C34 H30 0.9300
C35 H31 0.9300
C41 C42 1.511(14)
C41 H41 0.9700
C41 H42 0.9700
C42 C43 1.513(15)
C42 C61 1.570(16)
C42 H35 0.9800
C43 N6 1.491(12)
C43 H34 0.9800
C61 C62 1.385(16)
C61 C59 1.389(15)
C62 C63 1.344(19)
C62 H36 0.9300
C63 C64 1.407(17)
C63 H37 0.9300
C64 C60 1.320(19)
C64 H38 0.9300
C60 C59 1.335(17)
C60 H39 0.9300
C59 H40 0.9300
C47 C52 1.408(16)
C47 C48 1.401(16)
C48 C49 1.352(16)
C49 C50 1.383(15)
C49 H47 0.9300
C50 C51 1.36(2)
C50 H46 0.9300
C51 C52 1.35(2)
C51 H45 0.9300
C52 H44 0.9300
C58 C57 1.354(16)
C58 H49 0.9300
C57 H50 0.9300
C2' H52 0.9600
C2' H54 0.9600
C2' H53 0.9600

loop_
_geom_torsion_atom_site_label_1
_geom_torsion_atom_site_label_2
_geom_torsion_atom_site_label_3
_geom_torsion_atom_site_label_4
_geom_torsion
C13 N3 C14 C19 178.7(12)
C13 N3 C14 C15 0.5(12)
C23 C24 C25 C26 7.0(15)
Cl1 C24 C25 C26 -178.4(8)
C24 C25 C26 C21 -2.1(15)
C25 C26 C21 C22 -2.0(13)
C25 C26 C21 C10 174.9(9)
C26 C21 C10 C11 143.7(9)
C22 C21 C10 C11 -39.5(12)
C26 C21 C10 C9 -92.2(10)
C22 C21 C10 C9 84.6(11)
C21 C10 C9 C15 61.1(12)
C11 C10 C9 C15 -173.8(9)
C21 C10 C9 C8 -174.8(9)
C11 C10 C9 C8 -49.7(12)
C21 C10 C9 C13 -54.2(11)
C11 C10 C9 C13 70.9(12)
C7 O4 C8 C20 -91.4(12)
C7 O4 C8 C9 142.2(10)
C15 C9 C8 O4 -59.0(11)
C10 C9 C8 O4 176.5(8)
C13 C9 C8 O4 54.4(10)
C15 C9 C8 C20 177.8(9)
C10 C9 C8 C20 53.3(12)
C13 C9 C8 C20 -68.8(11)
C8 O4 C7 O3 15.8(17)
C8 O4 C7 C4 -164.6(9)
O3 C7 C4 C5 2.4(18)
O4 C7 C4 C5 -177.2(11)
O3 C7 C4 C3 -171.9(12)
O4 C7 C4 C3 8.5(16)
C5 C4 C3 C2 1.1(18)
C7 C4 C3 C2 174.9(10)
C4 C3 C2 C1 0.3(17)
C3 C2 C1 C6 -3(2)
C3 C2 C1 N1 -177.7(11)
C6 C1 N1 O1 -163.3(13)
C2 C1 N1 O1 11.5(18)
C6 C1 N1 O2 23(2)
C2 C1 N1 O2 -162.0(14)
C25 C24 C23 C22 -7.9(15)
Cl1 C24 C23 C22 177.7(8)
C24 C23 C22 C21 3.6(15)
C26 C21 C22 C23 1.4(13)
C10 C21 C22 C23 -175.5(9)
O7 N2 C11 C10 -38.3(13)
O6 N2 C11 C10 148.0(9)
O7 N2 C11 C12 89.8(11)
O6 N2 C11 C12 -83.9(11)
C21 C10 C11 N2 -57.4(11)
C9 C10 C11 N2 179.7(9)
C21 C10 C11 C12 178.0(8)
C9 C10 C11 C12 55.1(12)
N2 C11 C12 C27 -46.1(12)
C10 C11 C12 C27 77.0(11)
N2 C11 C12 C20 -176.2(9)
C10 C11 C12 C20 -53.1(11)
O4 C8 C20 C12 -175.9(9)
C9 C8 C20 C12 -57.4(13)
C27 C12 C20 C8 -77.9(12)
C11 C12 C20 C8 52.0(12)
C2 C1 C6 C5 5(2)
N1 C1 C6 C5 179.4(13)
C3 C4 C5 C6 0(2)
C7 C4 C5 C6 -173.7(13)
C1 C6 C5 C4 -3(2)
C14 N3 C13 O5 178.1(11)
C14 N3 C13 C9 -1.2(12)
C15 C9 C13 O5 -177.9(11)
C10 C9 C13 O5 -56.9(15)
C8 C9 C13 O5 62.9(13)
C15 C9 C13 N3 1.4(11)
C10 C9 C13 N3 122.5(10)
C8 C9 C13 N3 -117.7(9)
N3 C14 C19 C18 -178.1(11)
C15 C14 C19 C18 -0.2(17)
C14 C19 C18 C17 3.6(17)
C19 C18 C17 C16 -6.0(17)
C18 C17 C16 C15 5.0(16)
C17 C16 C15 C14 -1.3(15)
C17 C16 C15 C9 174.5(10)
C19 C14 C15 C16 -1.1(15)
N3 C14 C15 C16 177.3(9)
C19 C14 C15 C9 -177.9(10)
N3 C14 C15 C9 0.4(11)
C10 C9 C15 C16 62.2(15)
C8 C9 C15 C16 -59.8(15)
C13 C9 C15 C16 -177.2(11)
C10 C9 C15 C14 -121.7(10)
C8 C9 C15 C14 116.3(9)
C13 C9 C15 C14 -1.1(10)
C11 C12 C27 C32 -100.9(14)
C20 C12 C27 C32 23.6(17)
C11 C12 C27 C28 83.0(13)
C20 C12 C27 C28 -152.5(10)
C32 C27 C28 C29 1.9(19)
C12 C27 C28 C29 178.5(12)
C27 C28 C29 C30 -1(2)
C28 C29 C30 C31 0(2)
C29 C30 C31 C32 -1(3)
C30 C31 C32 C27 2(3)
C28 C27 C32 C31 -2(2)
C12 C27 C32 C31 -178.8(14)
O9 N4 C33 C34 -11.7(18)
O8 N4 C33 C34 169.0(13)
O9 N4 C33 C38 174.8(14)
O8 N4 C33 C38 -4.5(19)
C34 C33 C38 C37 10(2)
N4 C33 C38 C37 -176.7(13)
C33 C38 C37 C36 -12(2)
C38 C37 C36 C35 9(2)
C38 C37 C36 C39 -165.6(15)
C40 O11 C39 O10 17.9(18)
C40 O11 C39 C36 -166.4(9)
C35 C36 C39 O10 -169.1(15)
C37 C36 C39 O10 5(2)
C35 C36 C39 O11 15.3(17)
C37 C36 C39 O11 -170.1(12)
C39 O11 C40 C41 -111.9(10)
C39 O11 C40 C45 125.5(9)
O11 C40 C45 C48 -59.9(11)
C41 C40 C45 C48 179.7(9)
O11 C40 C45 C46 53.2(11)
C41 C40 C45 C46 -67.2(11)
O11 C40 C45 C44 177.1(8)
C41 C40 C45 C44 56.7(11)
C48 C45 C44 C53 59.8(11)
C40 C45 C44 C53 -177.2(9)
C46 C45 C44 C53 -53.1(11)
C48 C45 C44 C43 -174.9(9)
C40 C45 C44 C43 -51.9(11)
C46 C45 C44 C43 72.2(10)
C43 C44 C53 C58 141.5(10)
C45 C44 C53 C58 -94.1(12)
C43 C44 C53 C54 -44.0(13)
C45 C44 C53 C54 80.5(12)
C56 C55 C54 C53 2.2(17)
C58 C53 C54 C55 1.9(16)
C44 C53 C54 C55 -172.8(10)
C54 C55 C56 C57 -5.7(16)
C54 C55 C56 Cl2 178.8(8)
C38 C33 C34 C35 -4.9(19)
N4 C33 C34 C35 -177.9(11)
C37 C36 C35 C34 -3.2(18)
C39 C36 C35 C34 171.1(11)
C33 C34 C35 C36 1.1(16)
O11 C40 C41 C42 -173.8(9)
C45 C40 C41 C42 -57.0(12)
C40 C41 C42 C43 50.8(12)
C40 C41 C42 C61 -85.7(11)
C41 C42 C43 N6 -173.2(9)
C61 C42 C43 N6 -39.3(13)
C41 C42 C43 C44 -49.6(12)
C61 C42 C43 C44 84.3(10)
C53 C44 C43 N6 -57.8(10)
C45 C44 C43 N6 177.2(8)
C53 C44 C43 C42 176.1(9)
C45 C44 C43 C42 51.1(11)
C42 C43 N6 O13 87.9(11)
C44 C43 N6 O13 -40.3(12)
C42 C43 N6 O14 -85.5(12)
C44 C43 N6 O14 146.3(9)
C41 C42 C61 C62 16.0(15)
C43 C42 C61 C62 -117.0(12)
C41 C42 C61 C59 -158.6(10)
C43 C42 C61 C59 68.5(14)
C59 C61 C62 C63 -4.1(17)
C42 C61 C62 C63 -178.9(11)
C61 C62 C63 C64 7(2)
C62 C63 C64 C60 -6(2)
C63 C64 C60 C59 3(2)
C64 C60 C59 C61 -0.1(19)
C62 C61 C59 C60 0.6(16)
C42 C61 C59 C60 175.6(10)
C47 N5 C46 O12 174.7(11)
C47 N5 C46 C45 -1.8(12)
C48 C45 C46 O12 -174.3(10)
C40 C45 C46 O12 66.7(13)
C44 C45 C46 O12 -55.5(13)
C48 C45 C46 N5 2.5(10)
C40 C45 C46 N5 -116.4(9)
C44 C45 C46 N5 121.4(9)
C46 N5 C47 C52 178.7(11)
C46 N5 C47 C48 0.3(13)
N5 C47 C48 C49 180.0(9)
C52 C47 C48 C49 1.4(16)
N5 C47 C48 C45 1.5(12)
C52 C47 C48 C45 -177.1(10)
C40 C45 C48 C49 -61.1(15)
C46 C45 C48 C49 179.4(11)
C44 C45 C48 C49 60.4(15)
C40 C45 C48 C47 117.1(10)
C46 C45 C48 C47 -2.4(10)
C44 C45 C48 C47 -121.4(9)
C47 C48 C49 C50 -1.5(16)
C45 C48 C49 C50 176.5(11)
C48 C49 C50 C51 1.7(17)
C49 C50 C51 C52 -1.8(19)
C50 C51 C52 C47 1.6(18)
N5 C47 C52 C51 -179.6(12)
C48 C47 C52 C51 -1.4(17)
C54 C53 C58 C57 -2.4(17)
C44 C53 C58 C57 172.4(10)
C55 C56 C57 C58 5.2(15)
Cl2 C56 C57 C58 -179.3(8)
C53 C58 C57 C56 -1.1(16)
